data_7056098
loop_
_publ_author_name
'Chen, Senhua'
'He, Liqing'
'Dongni, Chen'
'Cai, Ruilin'
'long, yuhua'
'Lu, Yongjun'
'She, Zhi-Gang'

_publ_section_title
;
 Talaramide A, an Unusual Alkaloid from the Mangrove Endophytic Fungus
 Talaromyces sp. (HZ-YX1) as Inhibitor of Mycobacterial PknG
;
_journal_name_full 'New J. Chem.'
_journal_paper_doi 10.1039/C7NJ00059F
_journal_year 2017
_chemical_absolute_configuration ad
_chemical_compound_source Fungus
_chemical_formula_moiety 'C18 H21 N O5'
_chemical_formula_sum 'C18 H21 N O5'
_chemical_formula_weight 331.36
_chemical_name_common YX
_chemical_name_systematic 'Talaramide A'
_space_group_crystal_system monoclinic
_space_group_IT_number 4
_space_group_name_Hall 'P 2yb'
_space_group_name_H-M_alt 'P 1 21 1'
_symmetry_space_group_name_Hall 'P 2yb'
_symmetry_space_group_name_H-M 'P 1 21 1'
_atom_sites_solution_hydrogens geom
_atom_sites_solution_primary direct
_atom_sites_solution_secondary difmap
_audit_creation_date 2016-12-13
_audit_creation_method
;
Olex2 1.2
(compiled 2016.11.30 svn.r3356 for OlexSys, GUI svn.r5269)
;
_audit_update_record
;
2016-12-13 deposited with the CCDC.
2017-04-11 downloaded from the CCDC.
;
_cell_angle_alpha 90.00
_cell_angle_beta 90.0090(10)
_cell_angle_gamma 90.00
_cell_formula_units_Z 4
_cell_length_a 7.79360(10)
_cell_length_b 26.5402(2)
_cell_length_c 7.98800(10)
_cell_measurement_reflns_used 16848
_cell_measurement_temperature 293(2)
_cell_measurement_theta_max 73.9810
_cell_measurement_theta_min 5.5110
_cell_volume 1652.27(3)
_computing_molecular_graphics 'Olex2 (Dolomanov et al., 2009)'
_computing_publication_material 'Olex2 (Dolomanov et al., 2009)'
_computing_structure_refinement 'XH (Sheldrick, 2008)'
_computing_structure_solution 'XS (Sheldrick, 2008)'
_diffrn_ambient_temperature 293(2)
_diffrn_measured_fraction_theta_full 0.989
_diffrn_measured_fraction_theta_max 0.989
_diffrn_measurement_device_type 'multiwire proportional'
_diffrn_measurement_method 'phi and omega scans'
_diffrn_radiation_monochromator graphite
_diffrn_radiation_type CuK\a
_diffrn_radiation_wavelength 1.54178
_diffrn_reflns_av_R_equivalents 0.0359
_diffrn_reflns_av_unetI/netI 0.0302
_diffrn_reflns_limit_h_max 8
_diffrn_reflns_limit_h_min -9
_diffrn_reflns_limit_k_max 33
_diffrn_reflns_limit_k_min -33
_diffrn_reflns_limit_l_max 9
_diffrn_reflns_limit_l_min -9
_diffrn_reflns_number 23998
_diffrn_reflns_theta_full 74.12
_diffrn_reflns_theta_max 74.12
_diffrn_reflns_theta_min 5.54
_diffrn_source 'fine-focus sealed tube'
_exptl_absorpt_coefficient_mu 0.805
_exptl_absorpt_correction_T_max 0.9096
_exptl_absorpt_correction_T_min 0.7337
_exptl_absorpt_correction_type none
_exptl_crystal_colour colourless
_exptl_crystal_density_diffrn 1.332
_exptl_crystal_density_method 'not measured'
_exptl_crystal_description block
_exptl_crystal_F_000 704
_exptl_crystal_size_max 0.41
_exptl_crystal_size_mid 0.38
_exptl_crystal_size_min 0.12
_refine_diff_density_max 0.272
_refine_diff_density_min -0.238
_refine_diff_density_rms 0.054
_refine_ls_abs_structure_details 'Flack H D (1983), Acta Cryst. A39, 876-881'
_refine_ls_abs_structure_Flack -0.04(19)
_refine_ls_extinction_coef 0.00116(19)
_refine_ls_extinction_expression Fc^*^=kFc[1+0.001xFc^2^\l^3^/sin(2\q)]^-1/4^
_refine_ls_extinction_method SHELXL
_refine_ls_goodness_of_fit_ref 1.175
_refine_ls_hydrogen_treatment constr
_refine_ls_matrix_type full
_refine_ls_number_parameters 440
_refine_ls_number_reflns 6581
_refine_ls_number_restraints 1
_refine_ls_restrained_S_all 1.175
_refine_ls_R_factor_all 0.0470
_refine_ls_R_factor_gt 0.0460
_refine_ls_shift/su_max 0.000
_refine_ls_shift/su_mean 0.000
_refine_ls_structure_factor_coef Fsqd
_refine_ls_weighting_details 'calc w=1/[\s^2^(Fo^2^)+(0.0376P)^2^+1.6096P] where P=(Fo^2^+2Fc^2^)/3'
_refine_ls_weighting_scheme calc
_refine_ls_wR_factor_gt 0.1252
_refine_ls_wR_factor_ref 0.1258
_reflns_number_gt 6425
_reflns_number_total 6581
_reflns_threshold_expression >2sigma(I)
_cod_data_source_file c7nj00059f2.cif
_cod_data_source_block aa
_cod_database_code 7056098
_olex2_refinement_description
;
1. Fixed Uiso
 At 1.2 times of:
  All C(H) groups, All C(H,H) groups, All N(H) groups
 At 1.5 times of:
  All C(H,H,H) groups, All O(H) groups
2.a Ternary CH refined with riding coordinates:
 C7(H7), C10(H10), C7A(H7A), C10A(H10A)
2.b Secondary CH2 refined with riding coordinates:
 C9(H9A,H9B), C1(H1A,H1B), C3(H3A,H3B), C9A(H9AA,H9AB), C1A(H1AB,H1AC),
 C3A(H3AA,H3AB)
2.c Aromatic/amide H refined with riding coordinates:
 N1(H1), C6'(H6'), C5'(H5'), C4'(H4'), C2'(H2'), C3'(H3'), N1A(H1AA),
 C6A'(H6A'), C5A'(H5A'), C2A'(H2A'), C4A'(H4A'), C3A'(H3A')
2.d Idealised Me refined as rotating group:
 C11(H11A,H11B,H11C), C12(H12A,H12B,H12C), C12A(H12D,H12E,H12F), C11A(H11D,
 H11E,H11F)
2.e Idealised tetrahedral OH refined as rotating group:
 O2(H2), O2A(H2A)
;
_olex2_submission_special_instructions 'No special instructions were received'

loop_
_space_group_symop_id
_space_group_symop_operation_xyz
1 'x, y, z'
2 '-x, y+1/2, -z'

loop_
_atom_site_label
_atom_site_type_symbol
_atom_site_fract_x
_atom_site_fract_y
_atom_site_fract_z
_atom_site_U_iso_or_equiv
_atom_site_adp_type
_atom_site_occupancy
_atom_site_calc_flag
_atom_site_refinement_flags_posn
O3 O 0.1595(3) 0.11014(8) 0.8969(3) 0.0240(4) Uani 1 d .
O4 O 0.1300(2) -0.02405(7) 1.2806(2) 0.0198(4) Uani 1 d .
O5 O 0.3597(2) 0.02732(7) 1.3075(2) 0.0192(4) Uani 1 d .
O2 O -0.0540(2) 0.02155(8) 0.9264(2) 0.0226(4) Uani 1 d .
H2 H -0.1357 0.0410 0.9268 0.034 Uiso 1 calc GR
O1 O -0.1745(3) 0.07321(9) 1.1876(3) 0.0298(5) Uani 1 d .
C7 C 0.1725(3) -0.00887(10) 1.1147(3) 0.0179(5) Uani 1 d .
H7 H 0.1706 -0.0373 1.0365 0.021 Uiso 1 calc R
N1 N 0.3512(3) 0.05835(9) 1.0291(3) 0.0192(5) Uani 1 d .
H1 H 0.4428 0.0740 0.9992 0.023 Uiso 1 calc R
C9 C 0.5131(4) -0.01786(11) 1.0902(3) 0.0205(5) Uani 1 d .
H9A H 0.6134 0.0033 1.1057 0.025 Uiso 1 calc R
H9B H 0.5067 -0.0261 0.9720 0.025 Uiso 1 calc R
C6 C 0.1950(3) 0.07319(10) 0.9830(3) 0.0187(5) Uani 1 d .
C2 C 0.1955(4) 0.01680(11) 1.3793(3) 0.0221(6) Uani 1 d .
C4 C -0.0294(4) 0.05929(10) 1.2013(3) 0.0205(5) Uani 1 d .
C8 C 0.3552(3) 0.01339(10) 1.1343(3) 0.0175(5) Uani 1 d .
C6' C 0.5261(4) -0.01414(13) 1.6241(4) 0.0289(7) Uani 1 d .
H6' H 0.5419 0.0206 1.6247 0.035 Uiso 1 calc R
C1' C 0.3631(4) -0.03403(11) 1.5964(3) 0.0244(6) Uani 1 d .
C10 C 0.5429(4) -0.06693(11) 1.1864(3) 0.0231(6) Uani 1 d .
H10 H 0.5252 -0.0603 1.3059 0.028 Uiso 1 calc R
C5' C 0.6647(4) -0.04571(15) 1.6507(4) 0.0361(8) Uani 1 d .
H5' H 0.7728 -0.0321 1.6705 0.043 Uiso 1 calc R
C1 C 0.2155(4) 0.00127(12) 1.5625(3) 0.0265(6) Uani 1 d .
H1A H 0.2309 0.0314 1.6295 0.032 Uiso 1 calc R
H1B H 0.1101 -0.0148 1.5988 0.032 Uiso 1 calc R
C5 C 0.0618(3) 0.03544(10) 1.0519(3) 0.0179(5) Uani 1 d .
C4' C 0.6437(5) -0.09698(15) 1.6482(4) 0.0401(9) Uani 1 d .
H4' H 0.7377 -0.1181 1.6641 0.048 Uiso 1 calc R
C3 C 0.0707(4) 0.06154(12) 1.3625(3) 0.0239(6) Uani 1 d .
H3A H -0.0084 0.0613 1.4562 0.029 Uiso 1 calc R
H3B H 0.1351 0.0928 1.3665 0.029 Uiso 1 calc R
C2' C 0.3434(5) -0.08565(13) 1.5975(4) 0.0337(7) Uani 1 d .
H2' H 0.2348 -0.0994 1.5818 0.040 Uiso 1 calc R
C11 C 0.4244(5) -0.11007(13) 1.1342(4) 0.0337(7) Uani 1 d .
H11A H 0.3079 -0.1015 1.1611 0.051 Uiso 1 calc GR
H11B H 0.4564 -0.1402 1.1929 0.051 Uiso 1 calc GR
H11C H 0.4344 -0.1156 1.0158 0.051 Uiso 1 calc GR
C3' C 0.4820(5) -0.11740(14) 1.6217(4) 0.0415(9) Uani 1 d .
H3' H 0.4670 -0.1522 1.6203 0.050 Uiso 1 calc R
C12 C 0.7301(4) -0.08242(13) 1.1604(4) 0.0323(7) Uani 1 d .
H12A H 0.7539 -0.0845 1.0427 0.048 Uiso 1 calc GR
H12B H 0.7497 -0.1147 1.2114 0.048 Uiso 1 calc GR
H12C H 0.8041 -0.0578 1.2107 0.048 Uiso 1 calc GR
O3A O 0.6579(3) 0.09015(7) 0.8578(2) 0.0232(4) Uani 1 d .
O4A O 0.6326(2) 0.22540(7) 0.4767(2) 0.0198(4) Uani 1 d .
O1A O 0.3259(3) 0.12795(9) 0.5666(3) 0.0300(5) Uani 1 d .
O2A O 0.4464(2) 0.17915(8) 0.8289(2) 0.0218(4) Uani 1 d .
H2A H 0.3657 0.1593 0.8295 0.033 Uiso 1 calc GR
O5A O 0.8614(2) 0.17366(7) 0.4491(2) 0.0199(4) Uani 1 d .
N1A N 0.8510(3) 0.14168(8) 0.7261(3) 0.0188(5) Uani 1 d .
H1AA H 0.9420 0.1255 0.7549 0.023 Uiso 1 calc R
C7A C 0.6747(3) 0.20967(10) 0.6427(3) 0.0181(5) Uani 1 d .
H7A H 0.6734 0.2379 0.7218 0.022 Uiso 1 calc R
C9A C 1.0139(4) 0.21788(11) 0.6676(4) 0.0215(6) Uani 1 d .
H9AA H 1.1137 0.1965 0.6526 0.026 Uiso 1 calc R
H9AB H 1.0070 0.2258 0.7860 0.026 Uiso 1 calc R
C6A C 0.6952(4) 0.12725(10) 0.7722(3) 0.0192(5) Uani 1 d .
C4A C 0.4719(3) 0.14203(10) 0.5529(3) 0.0201(5) Uani 1 d .
C10A C 1.0473(4) 0.26694(10) 0.5739(3) 0.0219(6) Uani 1 d .
H10A H 1.0306 0.2609 0.4540 0.026 Uiso 1 calc R
C8A C 0.8569(3) 0.18692(10) 0.6233(3) 0.0180(5) Uani 1 d .
C6A' C 1.0297(4) 0.21615(13) 0.1370(4) 0.0288(7) Uani 1 d .
H6A' H 1.0471 0.1815 0.1425 0.035 Uiso 1 calc R
C2A C 0.6978(4) 0.18466(11) 0.3774(3) 0.0214(6) Uani 1 d .
C5A C 0.5629(3) 0.16531(10) 0.7040(3) 0.0186(5) Uani 1 d .
C5A' C 1.1678(5) 0.24786(15) 0.1057(4) 0.0369(8) Uani 1 d .
H5A' H 1.2763 0.2342 0.0882 0.044 Uiso 1 calc R
C1A' C 0.8656(4) 0.23557(12) 0.1602(3) 0.0264(6) Uani 1 d .
C1A C 0.7189(4) 0.20033(13) 0.1946(4) 0.0288(7) Uani 1 d .
H1AB H 0.7345 0.1702 0.1276 0.035 Uiso 1 calc R
H1AC H 0.6135 0.2163 0.1579 0.035 Uiso 1 calc R
C12A C 1.2344(4) 0.28186(13) 0.6027(4) 0.0340(7) Uani 1 d .
H12D H 1.2553 0.2852 0.7206 0.051 Uiso 1 calc GR
H12E H 1.2571 0.3134 0.5483 0.051 Uiso 1 calc GR
H12F H 1.3083 0.2564 0.5573 0.051 Uiso 1 calc GR
C11A C 0.9291(4) 0.30996(13) 0.6274(4) 0.0348(7) Uani 1 d .
H11D H 0.8147 0.3034 0.5886 0.052 Uiso 1 calc GR
H11E H 0.9695 0.3410 0.5798 0.052 Uiso 1 calc GR
H11F H 0.9290 0.3126 0.7472 0.052 Uiso 1 calc GR
C3A C 0.5720(4) 0.14028(12) 0.3927(3) 0.0251(6) Uani 1 d .
H3AA H 0.4930 0.1410 0.2989 0.030 Uiso 1 calc R
H3AB H 0.6356 0.1089 0.3876 0.030 Uiso 1 calc R
C2A' C 0.8452(5) 0.28752(14) 0.1525(4) 0.0377(8) Uani 1 d .
H2A' H 0.7368 0.3015 0.1676 0.045 Uiso 1 calc R
C4A' C 1.1454(5) 0.29921(16) 0.1003(4) 0.0439(9) Uani 1 d .
H4A' H 1.2381 0.3206 0.0818 0.053 Uiso 1 calc R
C3A' C 0.9827(6) 0.31843(14) 0.1231(5) 0.0471(10) Uani 1 d .
H3A' H 0.9660 0.3531 0.1183 0.056 Uiso 1 calc R

loop_
_atom_site_aniso_label
_atom_site_aniso_U_11
_atom_site_aniso_U_22
_atom_site_aniso_U_33
_atom_site_aniso_U_23
_atom_site_aniso_U_13
_atom_site_aniso_U_12
O3 0.0185(10) 0.0269(11) 0.0264(10) 0.0056(8) -0.0005(8) 0.0017(8)
O4 0.0185(10) 0.0233(10) 0.0176(9) 0.0008(7) 0.0038(7) -0.0043(7)
O5 0.0170(10) 0.0244(10) 0.0162(8) -0.0023(7) 0.0011(7) -0.0022(8)
O2 0.0131(10) 0.0322(11) 0.0224(9) -0.0055(8) -0.0030(7) 0.0022(8)
O1 0.0202(11) 0.0420(13) 0.0272(10) -0.0087(9) -0.0008(8) 0.0072(9)
C7 0.0180(14) 0.0196(13) 0.0161(12) -0.0005(10) 0.0036(10) -0.0015(10)
N1 0.0140(11) 0.0228(11) 0.0209(11) 0.0047(9) 0.0028(8) -0.0011(9)
C9 0.0175(14) 0.0244(14) 0.0196(12) 0.0022(10) 0.0050(10) -0.0019(11)
C6 0.0166(13) 0.0226(13) 0.0169(12) -0.0010(10) 0.0006(9) 0.0011(10)
C2 0.0197(14) 0.0304(15) 0.0164(12) -0.0027(11) 0.0029(10) -0.0030(11)
C4 0.0197(14) 0.0199(13) 0.0218(13) -0.0016(10) 0.0034(10) -0.0006(11)
C8 0.0189(14) 0.0178(13) 0.0158(12) 0.0011(9) 0.0023(9) -0.0016(10)
C6' 0.0310(17) 0.0326(17) 0.0231(14) -0.0045(12) -0.0017(12) -0.0014(13)
C1' 0.0289(16) 0.0316(16) 0.0127(12) -0.0001(10) 0.0034(11) 0.0013(12)
C10 0.0244(15) 0.0253(14) 0.0195(13) 0.0005(11) 0.0018(11) 0.0025(11)
C5' 0.0285(18) 0.056(2) 0.0242(15) -0.0056(14) -0.0028(13) 0.0032(15)
C1 0.0234(15) 0.0371(17) 0.0189(13) -0.0006(12) 0.0041(11) 0.0027(13)
C5 0.0132(13) 0.0232(13) 0.0173(12) -0.0028(10) -0.0002(9) -0.0013(10)
C4' 0.045(2) 0.052(2) 0.0232(15) 0.0053(14) 0.0024(14) 0.0194(17)
C3 0.0206(14) 0.0327(16) 0.0185(13) -0.0073(11) 0.0028(10) 0.0065(12)
C2' 0.038(2) 0.0374(19) 0.0256(15) 0.0041(13) 0.0033(13) -0.0103(14)
C11 0.0330(18) 0.0246(16) 0.0436(19) 0.0022(13) -0.0015(14) -0.0039(13)
C3' 0.056(2) 0.0337(19) 0.0345(18) 0.0036(14) 0.0117(16) 0.0013(16)
C12 0.0244(17) 0.0285(16) 0.0440(18) 0.0060(13) 0.0025(13) 0.0091(12)
O3A 0.0207(10) 0.0240(10) 0.0250(10) 0.0060(8) 0.0008(8) -0.0036(8)
O4A 0.0169(10) 0.0244(10) 0.0180(9) 0.0026(7) -0.0022(7) 0.0035(7)
O1A 0.0200(11) 0.0403(12) 0.0297(11) -0.0071(9) 0.0027(8) -0.0055(9)
O2A 0.0134(9) 0.0316(11) 0.0206(9) -0.0036(8) 0.0034(7) -0.0019(8)
O5A 0.0165(10) 0.0265(10) 0.0167(8) -0.0010(7) 0.0010(7) 0.0034(8)
N1A 0.0123(11) 0.0217(11) 0.0224(11) 0.0053(9) 0.0005(9) 0.0014(9)
C7A 0.0181(14) 0.0207(13) 0.0153(12) 0.0002(10) -0.0019(10) 0.0005(10)
C9A 0.0173(13) 0.0247(15) 0.0224(13) 0.0058(11) -0.0022(10) 0.0011(11)
C6A 0.0192(13) 0.0244(14) 0.0139(11) -0.0015(10) 0.0010(9) -0.0001(10)
C4A 0.0180(14) 0.0207(13) 0.0217(13) -0.0013(10) -0.0007(10) 0.0012(10)
C10A 0.0251(15) 0.0213(14) 0.0194(12) 0.0037(10) 0.0027(10) 0.0019(11)
C8A 0.0167(13) 0.0202(13) 0.0172(12) 0.0020(10) -0.0012(9) 0.0046(10)
C6A' 0.0312(17) 0.0340(17) 0.0212(14) -0.0043(12) 0.0009(12) -0.0013(13)
C2A 0.0233(14) 0.0260(14) 0.0149(12) -0.0017(10) -0.0023(10) 0.0028(11)
C5A 0.0158(13) 0.0240(13) 0.0161(12) -0.0009(10) 0.0020(10) 0.0025(10)
C5A' 0.0319(18) 0.055(2) 0.0237(15) -0.0048(14) 0.0068(13) -0.0103(16)
C1A' 0.0317(16) 0.0341(17) 0.0135(12) -0.0009(11) -0.0006(11) 0.0024(13)
C1A 0.0245(15) 0.0428(18) 0.0191(14) 0.0009(12) -0.0033(11) 0.0008(13)
C12A 0.0260(17) 0.0324(17) 0.0437(18) 0.0083(14) 0.0019(13) -0.0064(13)
C11A 0.0323(18) 0.0278(17) 0.0444(18) -0.0015(14) -0.0022(14) 0.0034(14)
C3A 0.0215(15) 0.0344(16) 0.0193(13) -0.0056(11) -0.0006(11) -0.0034(12)
C2A' 0.047(2) 0.0382(19) 0.0275(16) 0.0055(13) 0.0001(14) 0.0104(16)
C4A' 0.057(3) 0.051(2) 0.0241(15) 0.0021(15) -0.0002(15) -0.0234(19)
C3A' 0.076(3) 0.0284(19) 0.0370(19) 0.0082(14) 0.0037(18) -0.0031(18)

loop_
_atom_type_symbol
_atom_type_description
_atom_type_scat_dispersion_real
_atom_type_scat_dispersion_imag
_atom_type_scat_source
C C 0.0181 0.0091 'International Tables Vol C Tables 4.2.6.8 and 6.1.1.4'
H H 0.0000 0.0000 'International Tables Vol C Tables 4.2.6.8 and 6.1.1.4'
N N 0.0311 0.0180 'International Tables Vol C Tables 4.2.6.8 and 6.1.1.4'
O O 0.0492 0.0322 'International Tables Vol C Tables 4.2.6.8 and 6.1.1.4'

loop_
_geom_angle_atom_site_label_1
_geom_angle_atom_site_label_2
_geom_angle_atom_site_label_3
_geom_angle
C7 O4 C2 102.42(19)
C2 O5 C8 108.36(19)
O4 C7 C8 103.1(2)
O4 C7 C5 112.9(2)
C5 C7 C8 104.8(2)
C6 N1 C8 114.9(2)
C8 C9 C10 118.0(2)
O3 C6 N1 126.6(3)
O3 C6 C5 124.5(2)
N1 C6 C5 108.9(2)
O4 C2 C1 111.0(2)
O4 C2 C3 108.1(2)
O5 C2 O4 104.2(2)
O5 C2 C1 110.2(2)
O5 C2 C3 112.3(2)
C1 C2 C3 110.9(2)
O1 C4 C5 119.8(2)
O1 C4 C3 123.8(3)
C3 C4 C5 116.3(2)
O5 C8 C7 102.62(19)
O5 C8 N1 110.2(2)
O5 C8 C9 110.1(2)
N1 C8 C7 103.5(2)
N1 C8 C9 109.2(2)
C9 C8 C7 120.7(2)
C5' C6' C1' 120.5(3)
C6' C1' C1 119.3(3)
C2' C1' C6' 118.5(3)
C2' C1' C1 122.3(3)
C11 C10 C9 114.1(2)
C11 C10 C12 109.7(3)
C12 C10 C9 107.8(2)
C4' C5' C6' 120.4(3)
C1' C1 C2 114.7(2)
O2 C5 C7 113.1(2)
O2 C5 C6 110.5(2)
O2 C5 C4 111.7(2)
C7 C5 C6 103.6(2)
C4 C5 C7 108.8(2)
C4 C5 C6 108.8(2)
C5' C4' C3' 119.9(3)
C4 C3 C2 111.8(2)
C1' C2' C3' 121.3(3)
C2' C3' C4' 119.5(4)
C7A O4A C2A 102.22(19)
C2A O5A C8A 108.45(19)
C6A N1A C8A 115.1(2)
O4A C7A C8A 103.4(2)
O4A C7A C5A 112.8(2)
C5A C7A C8A 104.6(2)
C8A C9A C10A 119.1(2)
O3A C6A N1A 126.9(3)
O3A C6A C5A 124.1(2)
N1A C6A C5A 109.0(2)
O1A C4A C5A 119.4(3)
O1A C4A C3A 124.1(3)
C3A C4A C5A 116.4(2)
C9A C10A C12A 108.1(2)
C9A C10A C11A 113.5(2)
C11A C10A C12A 109.8(3)
O5A C8A N1A 110.2(2)
O5A C8A C7A 102.42(19)
O5A C8A C9A 109.8(2)
N1A C8A C7A 103.7(2)
N1A C8A C9A 109.9(2)
C9A C8A C7A 120.3(2)
C5A' C6A' C1A' 120.8(3)
O4A C2A C1A 111.2(2)
O4A C2A C3A 107.9(2)
O5A C2A O4A 104.4(2)
O5A C2A C1A 110.0(2)
O5A C2A C3A 112.4(2)
C1A C2A C3A 110.7(2)
O2A C5A C7A 113.1(2)
O2A C5A C6A 110.7(2)
O2A C5A C4A 111.6(2)
C6A C5A C7A 103.5(2)
C4A C5A C7A 108.6(2)
C4A C5A C6A 108.9(2)
C4A' C5A' C6A' 120.5(4)
C6A' C1A' C1A 119.6(3)
C2A' C1A' C6A' 117.9(3)
C2A' C1A' C1A 122.6(3)
C1A' C1A C2A 115.2(2)
C4A C3A C2A 112.1(2)
C3A' C2A' C1A' 120.8(4)
C5A' C4A' C3A' 118.6(3)
C2A' C3A' C4A' 121.4(4)

loop_
_geom_bond_atom_site_label_1
_geom_bond_atom_site_label_2
_geom_bond_distance
O3 C6 1.229(3)
O4 C7 1.425(3)
O4 C2 1.434(3)
O5 C2 1.430(3)
O5 C8 1.433(3)
O2 C5 1.398(3)
O1 C4 1.195(3)
C7 C8 1.550(4)
C7 C5 1.542(4)
N1 C6 1.332(3)
N1 C8 1.460(3)
C9 C8 1.525(4)
C9 C10 1.530(4)
C6 C5 1.544(4)
C2 C1 1.528(4)
C2 C3 1.541(4)
C4 C5 1.527(4)
C4 C3 1.506(4)
C6' C1' 1.394(5)
C6' C5' 1.384(5)
C1' C1 1.508(4)
C1' C2' 1.379(5)
C10 C11 1.529(4)
C10 C12 1.530(4)
C5' C4' 1.371(6)
C4' C3' 1.388(6)
C2' C3' 1.384(5)
O3A C6A 1.233(3)
O4A C7A 1.429(3)
O4A C2A 1.434(3)
O1A C4A 1.202(4)
O2A C5A 1.398(3)
O5A C8A 1.436(3)
O5A C2A 1.428(3)
N1A C6A 1.326(4)
N1A C8A 1.455(3)
C7A C8A 1.550(4)
C7A C5A 1.545(4)
C9A C10A 1.524(4)
C9A C8A 1.516(4)
C6A C5A 1.543(4)
C4A C5A 1.530(4)
C4A C3A 1.499(4)
C10A C12A 1.529(4)
C10A C11A 1.528(4)
C6A' C5A' 1.389(5)
C6A' C1A' 1.391(5)
C2A C1A 1.527(4)
C2A C3A 1.537(4)
C5A' C4A' 1.375(6)
C1A' C1A 1.503(5)
C1A' C2A' 1.389(5)
C2A' C3A' 1.370(6)
C4A' C3A' 1.379(6)
